data_7048813
loop_
_publ_author_name
'Zou, Qian'
'Huang, Xin-Da'
'Liu, Jing-Cui'
'Bao, Song-Song'
'Zheng, Li-Min'

_publ_section_title
;
 Lanthanide anthracene complexes: slow magnetic relaxation and
 luminescence in Dy<sup>III</sup>, Er<sup>III</sup> and Yb<sup>III</sup>
 based materials.
;
_journal_issue 8
_journal_name_full 'Dalton transactions (Cambridge, England : 2003)'
_journal_page_first 2735
_journal_page_last 2740
_journal_paper_doi 10.1039/c9dt00073a
_journal_volume 48
_journal_year 2019
_chemical_formula_moiety 'C38 H54 Er O12 P2, 3(Cl), (H2 O) [+ solvent]'
_chemical_formula_sum 'C38 H56 Cl3 Er O13 P2'
_chemical_formula_weight 1056.37
_space_group_crystal_system orthorhombic
_space_group_IT_number 60
_space_group_name_Hall '-P 2n 2ab'
_space_group_name_H-M_alt 'P b c n'
_symmetry_space_group_name_Hall '-P 2n 2ab'
_symmetry_space_group_name_H-M 'P b c n'
_atom_sites_solution_hydrogens mixed
_audit_creation_method SHELXL-2018/3
_audit_update_record
;
2019-01-23 deposited with the CCDC.
2019-01-29 downloaded from the CCDC.
;
_cell_angle_alpha 90
_cell_angle_beta 90
_cell_angle_gamma 90
_cell_formula_units_Z 4
_cell_length_a 30.722(2)
_cell_length_b 20.3442(14)
_cell_length_c 7.5758(5)
_cell_measurement_reflns_used 9892
_cell_measurement_temperature 150(2)
_cell_measurement_theta_max 27.216
_cell_measurement_theta_min 2.399
_cell_volume 4735.0(5)
_computing_cell_refinement SMART
_computing_data_collection 'SMART (Bruker, 2000)'
_computing_data_reduction 'SAINT (Bruker, 2000)'
_computing_molecular_graphics SHELXTL
_computing_publication_material SHELXTL
_computing_structure_refinement 'SHELXL-2018/3 (Sheldrick, 2018)'
_computing_structure_solution 'SHELXT 2014/4 (Sheldrick, 2014)'
_diffrn_ambient_temperature 150(2)
_diffrn_measured_fraction_theta_full 0.999
_diffrn_measured_fraction_theta_max 0.999
_diffrn_measurement_device_type 'Bruker D8'
_diffrn_radiation_type MoK\a
_diffrn_radiation_wavelength 0.71073
_diffrn_reflns_av_R_equivalents 0.0458
_diffrn_reflns_av_unetI/netI 0.0276
_diffrn_reflns_Laue_measured_fraction_full 0.999
_diffrn_reflns_Laue_measured_fraction_max 0.999
_diffrn_reflns_limit_h_max 37
_diffrn_reflns_limit_h_min -26
_diffrn_reflns_limit_k_max 25
_diffrn_reflns_limit_k_min -25
_diffrn_reflns_limit_l_max 9
_diffrn_reflns_limit_l_min -9
_diffrn_reflns_number 31578
_diffrn_reflns_point_group_measured_fraction_full 0.999
_diffrn_reflns_point_group_measured_fraction_max 0.999
_diffrn_reflns_theta_full 25.242
_diffrn_reflns_theta_max 25.997
_diffrn_reflns_theta_min 2.226
_exptl_absorpt_coefficient_mu 2.065
_exptl_absorpt_correction_T_max 0.747
_exptl_absorpt_correction_T_min 0.500
_exptl_absorpt_correction_type multi-scan
_exptl_absorpt_process_details 'SADABS(Bruker, 2000)'
_exptl_crystal_colour 'light pink'
_exptl_crystal_density_diffrn 1.482
_exptl_crystal_description rod-like
_exptl_crystal_F_000 2148
_exptl_crystal_size_max 0.400
_exptl_crystal_size_mid 0.150
_exptl_crystal_size_min 0.150
_refine_diff_density_max 1.209
_refine_diff_density_min -1.677
_refine_diff_density_rms 0.126
_refine_ls_extinction_method none
_refine_ls_goodness_of_fit_ref 1.006
_refine_ls_hydrogen_treatment constr
_refine_ls_matrix_type full
_refine_ls_number_parameters 303
_refine_ls_number_reflns 4662
_refine_ls_number_restraints 90
_refine_ls_restrained_S_all 0.999
_refine_ls_R_factor_all 0.0716
_refine_ls_R_factor_gt 0.0622
_refine_ls_shift/su_max 0.000
_refine_ls_shift/su_mean 0.000
_refine_ls_structure_factor_coef Fsqd
_refine_ls_weighting_details 'w=1/[\s^2^(Fo^2^)+(0.0231P)^2^+95.1373P] where P=(Fo^2^+2Fc^2^)/3'
_refine_ls_weighting_scheme calc
_refine_ls_wR_factor_gt 0.1307
_refine_ls_wR_factor_ref 0.1351
_reflns_Friedel_coverage 0.000
_reflns_number_gt 4061
_reflns_number_total 4662
_reflns_threshold_expression 'I > 2\s(I)'
_cod_data_source_file c9dt00073a2.cif
_cod_data_source_block Er
_cod_depositor_comments 'Adding full bibliography for 7048811--7048813.cif.'
_cod_database_code 7048813
_shelx_shelxl_version_number 2018/3
_shelx_space_group_comment
;
The symmetry employed for this shelxl refinement is uniquely defined
by the following loop, which should always be used as a source of
symmetry information in preference to the above space-group names.
They are only intended as comments.
;
_shelx_estimated_absorpt_t_min 0.492
_shelx_estimated_absorpt_t_max 0.747
_platon_squeeze_void_probe_radius 1.20

loop_
_space_group_symop_operation_xyz
'x, y, z'
'-x+1/2, -y+1/2, z+1/2'
'x+1/2, -y+1/2, -z'
'-x, y, -z+1/2'
'-x, -y, -z'
'x-1/2, y-1/2, -z-1/2'
'-x-1/2, y-1/2, z'
'x, -y, z-1/2'

loop_
_atom_site_label
_atom_site_type_symbol
_atom_site_fract_x
_atom_site_fract_y
_atom_site_fract_z
_atom_site_U_iso_or_equiv
_atom_site_adp_type
_atom_site_occupancy
_atom_site_site_symmetry_order
_atom_site_calc_flag
_atom_site_refinement_flags_posn
_atom_site_refinement_flags_adp
_atom_site_refinement_flags_occupancy
_atom_site_disorder_assembly
_atom_site_disorder_group
Er1 Er 0.500000 0.15669(2) 0.250000 0.01898(13) Uani 1 2 d S T P . .
Cl1 Cl 0.42963(7) 0.06974(9) 0.7574(4) 0.0405(5) Uani 1 1 d . . . . .
Cl2 Cl 0.49587(17) 0.30360(17) 0.6983(5) 0.0327(9) Uani 0.5 1 d . . P . .
P1 P 0.39353(6) 0.21486(9) 0.4255(2) 0.0215(4) Uani 1 1 d . . . . .
O1 O 0.4377(2) 0.1929(4) 0.3772(8) 0.059(2) Uani 1 1 d . . . . .
O2 O 0.3576(2) 0.1644(3) 0.3771(8) 0.0443(15) Uani 1 1 d . U . . .
O3 O 0.3803(2) 0.2801(3) 0.3393(7) 0.0355(14) Uani 1 1 d . . . . .
O1W O 0.4686(2) 0.1862(3) -0.0208(8) 0.0482(17) Uani 1 1 d . . . . .
H1WA H 0.477047 0.224610 -0.048313 0.072 Uiso 1 1 d R U . . .
H1WB H 0.476547 0.159183 -0.100563 0.072 Uiso 1 1 d R U . . .
O2W O 0.4888(3) 0.2735(4) 0.270(2) 0.031(3) Uani 0.5 1 d . . P . .
H2WA H 0.485227 0.289681 0.166920 0.047 Uiso 0.5 1 d R U P . .
H2WB H 0.466507 0.280830 0.332490 0.047 Uiso 0.5 1 d R U P . .
O3W O 0.4529(4) 0.0729(5) 0.1302(13) 0.031(3) Uani 0.5 1 d . U P . .
H3WA H 0.465613 0.036059 0.139965 0.047 Uiso 0.5 1 d R U P . .
H3WB H 0.447882 0.080759 0.021395 0.047 Uiso 0.5 1 d R U P . .
O4W O 0.5497(4) 0.0764(5) 0.1746(15) 0.035(3) Uani 0.5 1 d . . P . .
H4WA H 0.543797 0.041598 0.232257 0.053 Uiso 0.5 1 d R U P . .
H4WB H 0.548357 0.068408 0.064047 0.053 Uiso 0.5 1 d R U P . .
O5W O 0.4911(3) 0.0710(4) 0.4568(13) 0.025(2) Uani 0.5 1 d . . P . .
H5WA H 0.464367 0.066844 0.480734 0.038 Uiso 0.5 1 d R U P . .
H5WB H 0.500577 0.035324 0.412734 0.038 Uiso 0.5 1 d R U P . .
C1 C 0.3881(2) 0.2302(3) 0.6545(9) 0.0200(14) Uani 1 1 d . U . . .
H1A H 0.393608 0.188576 0.718187 0.024 Uiso 1 1 calc R U . . .
H1B H 0.411175 0.261550 0.689707 0.024 Uiso 1 1 calc R U . . .
C2 C 0.3449(2) 0.2574(3) 0.7173(8) 0.0181(13) Uani 1 1 d . U . . .
C3 C 0.3387(2) 0.3268(3) 0.7269(9) 0.0222(14) Uani 1 1 d . U . . .
C4 C 0.3702(3) 0.3732(4) 0.6700(10) 0.0299(17) Uani 1 1 d . . . . .
H4A H 0.397163 0.357824 0.624081 0.036 Uiso 1 1 calc R U . . .
C5 C 0.3630(3) 0.4391(4) 0.6795(12) 0.040(2) Uani 1 1 d . . . . .
H5A H 0.384040 0.468838 0.634441 0.049 Uiso 1 1 calc R U . . .
C6 C 0.3239(4) 0.4638(4) 0.7566(15) 0.054(3) Uani 1 1 d . . . . .
H6A H 0.319302 0.509814 0.765408 0.065 Uiso 1 1 calc R U . . .
C7 C 0.2936(3) 0.4216(4) 0.8167(13) 0.043(2) Uani 1 1 d . . . . .
H7A H 0.268050 0.438583 0.870435 0.052 Uiso 1 1 calc R U . . .
C8 C 0.2988(3) 0.3518(4) 0.8022(10) 0.0277(17) Uani 1 1 d . . . . .
C9 C 0.2666(3) 0.3087(4) 0.8558(11) 0.0319(18) Uani 1 1 d . . . . .
H9A H 0.240771 0.325582 0.908197 0.038 Uiso 1 1 calc R U . . .
C10 C 0.2712(2) 0.2411(4) 0.8344(10) 0.0255(16) Uani 1 1 d . . . . .
C11 C 0.2363(3) 0.1977(4) 0.8793(11) 0.036(2) Uani 1 1 d . . . . .
H11A H 0.209925 0.215359 0.923872 0.044 Uiso 1 1 calc R U . . .
C12 C 0.2402(3) 0.1322(5) 0.8597(12) 0.040(2) Uani 1 1 d . . . . .
H12A H 0.216523 0.104107 0.887771 0.048 Uiso 1 1 calc R U . . .
C13 C 0.2800(3) 0.1052(4) 0.7968(10) 0.0335(19) Uani 1 1 d . . . . .
H13A H 0.282703 0.058958 0.784212 0.040 Uiso 1 1 calc R U . . .
C14 C 0.3140(2) 0.1443(3) 0.7545(12) 0.0287(15) Uani 1 1 d . . . . .
H14A H 0.340256 0.124823 0.714418 0.034 Uiso 1 1 calc R U . . .
C15 C 0.3113(2) 0.2145(3) 0.7687(9) 0.0221(14) Uani 1 1 d . U . . .
C16 C 0.3522(5) 0.1358(6) 0.2087(15) 0.038(2) Uani 0.7 1 d . U P A 1
H16A H 0.379847 0.138148 0.142007 0.045 Uiso 0.7 1 calc R U P A 1
H16B H 0.329696 0.160196 0.141784 0.045 Uiso 0.7 1 calc R U P A 1
C17 C 0.3388(7) 0.0667(9) 0.230(2) 0.044(4) Uani 0.7 1 d . U P A 1
H17A H 0.335013 0.046643 0.113174 0.066 Uiso 0.7 1 calc R U P A 1
H17B H 0.361340 0.042747 0.295153 0.066 Uiso 0.7 1 calc R U P A 1
H17C H 0.311325 0.064735 0.294930 0.066 Uiso 0.7 1 calc R U P A 1
C16' C 0.3561(11) 0.0893(14) 0.348(4) 0.041(3) Uani 0.3 1 d . U P A 2
H16C H 0.385312 0.070405 0.369762 0.049 Uiso 0.3 1 calc R U P A 2
H16D H 0.335612 0.069331 0.433740 0.049 Uiso 0.3 1 calc R U P A 2
C17' C 0.3418(17) 0.073(2) 0.164(4) 0.037(6) Uani 0.3 1 d . U P A 2
H17D H 0.341074 0.025117 0.148647 0.055 Uiso 0.3 1 calc R U P A 2
H17E H 0.312664 0.091014 0.142809 0.055 Uiso 0.3 1 calc R U P A 2
H17F H 0.362308 0.092087 0.078902 0.055 Uiso 0.3 1 calc R U P A 2
C18 C 0.3861(4) 0.3018(6) 0.1598(13) 0.064(3) Uani 1 1 d . . . . .
H18A H 0.413990 0.284437 0.113871 0.076 Uiso 1 1 calc R U . . .
H18B H 0.362344 0.283799 0.085916 0.076 Uiso 1 1 calc R U . . .
C19 C 0.3862(4) 0.3724(5) 0.1457(14) 0.068(4) Uani 1 1 d . . . . .
H19A H 0.390183 0.385063 0.022002 0.102 Uiso 1 1 calc R U . . .
H19B H 0.358389 0.389747 0.188858 0.102 Uiso 1 1 calc R U . . .
H19C H 0.410020 0.390385 0.216805 0.102 Uiso 1 1 calc R U . . .
O6W O 0.4759(4) 0.3671(7) 0.4473(17) 0.052(3) Uani 0.5 1 d . U P B 1
H6WA H 0.498300 0.366898 0.513066 0.078 Uiso 0.5 1 d R U P B 1
H6WB H 0.482240 0.384178 0.348206 0.078 Uiso 0.5 1 d R U P B 1

loop_
_atom_site_aniso_label
_atom_site_aniso_U_11
_atom_site_aniso_U_22
_atom_site_aniso_U_33
_atom_site_aniso_U_23
_atom_site_aniso_U_13
_atom_site_aniso_U_12
Er1 0.0266(2) 0.0138(2) 0.0166(2) 0.000 0.0068(2) 0.000
Cl1 0.0443(11) 0.0209(8) 0.0564(13) -0.0044(10) -0.0121(12) 0.0073(8)
Cl2 0.039(2) 0.0273(15) 0.032(2) -0.0011(12) 0.004(2) -0.0007(18)
P1 0.0197(9) 0.0298(9) 0.0150(8) -0.0028(8) -0.0008(7) 0.0082(8)
O1 0.037(4) 0.118(6) 0.023(3) -0.005(4) -0.002(3) 0.036(4)
O2 0.060(4) 0.042(3) 0.030(3) -0.012(3) 0.007(3) -0.015(3)
O3 0.052(4) 0.031(3) 0.023(3) 0.004(2) 0.010(3) 0.015(3)
O1W 0.077(5) 0.023(3) 0.044(4) 0.004(3) -0.031(4) -0.002(3)
O2W 0.022(7) 0.023(4) 0.049(8) 0.001(5) 0.014(6) 0.003(3)
O3W 0.056(6) 0.023(5) 0.014(4) -0.001(4) 0.005(4) -0.005(5)
O4W 0.058(8) 0.020(5) 0.028(6) -0.001(5) 0.012(6) 0.009(5)
O5W 0.030(6) 0.020(5) 0.026(5) 0.003(4) 0.001(4) -0.003(4)
C1 0.018(3) 0.024(3) 0.019(3) 0.000(3) -0.003(3) 0.000(3)
C2 0.022(3) 0.025(3) 0.008(3) -0.002(2) 0.000(2) 0.004(2)
C3 0.032(3) 0.024(3) 0.010(3) -0.006(3) 0.002(3) 0.003(3)
C4 0.039(4) 0.028(4) 0.023(4) -0.003(3) 0.004(4) 0.004(3)
C5 0.066(6) 0.021(4) 0.034(4) -0.001(3) 0.009(4) -0.004(4)
C6 0.081(7) 0.023(4) 0.057(6) -0.001(5) 0.025(6) 0.011(4)
C7 0.055(6) 0.029(4) 0.045(5) -0.007(4) 0.007(5) 0.018(4)
C8 0.037(4) 0.021(4) 0.025(4) -0.005(3) 0.000(3) 0.013(3)
C9 0.029(4) 0.038(4) 0.029(4) -0.004(4) 0.010(3) 0.011(4)
C10 0.024(4) 0.031(4) 0.022(4) -0.001(3) 0.008(3) 0.007(3)
C11 0.026(4) 0.050(5) 0.033(4) -0.012(4) 0.010(4) -0.002(4)
C12 0.038(5) 0.047(5) 0.036(5) 0.000(4) 0.007(4) -0.013(4)
C13 0.048(5) 0.021(4) 0.031(5) 0.002(3) 0.002(4) -0.005(3)
C14 0.029(4) 0.027(3) 0.030(4) 0.004(4) 0.002(4) 0.004(3)
C15 0.022(3) 0.027(3) 0.018(3) -0.004(3) 0.004(3) 0.006(3)
C16 0.053(5) 0.033(5) 0.027(5) -0.006(4) -0.005(4) -0.008(4)
C17 0.051(7) 0.032(6) 0.049(9) -0.015(8) -0.008(9) -0.005(5)
C16' 0.054(7) 0.038(6) 0.031(7) -0.008(6) -0.004(6) -0.009(6)
C17' 0.044(10) 0.037(10) 0.030(10) -0.005(10) -0.009(11) -0.003(9)
C18 0.099(9) 0.068(7) 0.024(5) 0.011(5) 0.003(6) 0.029(7)
C19 0.103(10) 0.056(7) 0.044(6) 0.020(5) -0.029(6) -0.015(7)
O6W 0.052(8) 0.067(8) 0.037(7) 0.003(6) -0.007(6) 0.012(7)

loop_
_atom_type_symbol
_atom_type_description
_atom_type_scat_dispersion_real
_atom_type_scat_dispersion_imag
_atom_type_scat_source
C C 0.0033 0.0016 'International Tables Vol C Tables 4.2.6.8 and 6.1.1.4'
H H 0.0000 0.0000 'International Tables Vol C Tables 4.2.6.8 and 6.1.1.4'
Cl Cl 0.1484 0.1585 'International Tables Vol C Tables 4.2.6.8 and 6.1.1.4'
Er Er -0.2586 4.9576 'International Tables Vol C Tables 4.2.6.8 and 6.1.1.4'
O O 0.0106 0.0060 'International Tables Vol C Tables 4.2.6.8 and 6.1.1.4'
P P 0.1023 0.0942 'International Tables Vol C Tables 4.2.6.8 and 6.1.1.4'

loop_
_geom_angle_atom_site_label_1
_geom_angle_atom_site_label_2
_geom_angle_atom_site_label_3
_geom_angle
_geom_angle_site_symmetry_1
_geom_angle_site_symmetry_3
O1 Er1 O1 142.0(4) 4_655 .
O1 Er1 O4W 153.4(4) 4_655 4_655
O1 Er1 O4W 64.3(4) . 4_655
O1 Er1 O4W 64.3(4) 4_655 .
O1 Er1 O4W 153.4(4) . .
O4W Er1 O4W 89.8(6) 4_655 .
O1 Er1 O1W 86.7(2) 4_655 4_655
O1 Er1 O1W 83.8(2) . 4_655
O4W Er1 O1W 103.7(3) 4_655 4_655
O4W Er1 O1W 97.2(3) . 4_655
O1 Er1 O1W 83.8(2) 4_655 .
O1 Er1 O1W 86.7(2) . .
O4W Er1 O1W 97.2(3) 4_655 .
O4W Er1 O1W 103.7(3) . .
O1W Er1 O1W 150.4(3) 4_655 .
O1 Er1 O5W 128.3(3) 4_655 .
O1 Er1 O5W 82.0(3) . .
O4W Er1 O5W 40.2(4) 4_655 .
O4W Er1 O5W 73.6(4) . .
O1W Er1 O5W 69.9(3) 4_655 .
O1W Er1 O5W 136.2(3) . .
O1 Er1 O5W 82.0(3) 4_655 4_655
O1 Er1 O5W 128.3(3) . 4_655
O4W Er1 O5W 73.6(4) 4_655 4_655
O4W Er1 O5W 40.2(4) . 4_655
O1W Er1 O5W 136.2(3) 4_655 4_655
O1W Er1 O5W 69.9(3) . 4_655
O5W Er1 O5W 84.7(5) . 4_655
O1 Er1 O2W 80.0(3) 4_655 .
O1 Er1 O2W 62.1(3) . .
O4W Er1 O2W 126.1(4) 4_655 .
O4W Er1 O2W 144.0(4) . .
O1W Er1 O2W 75.6(4) 4_655 .
O1W Er1 O2W 75.1(4) . .
O5W Er1 O2W 132.2(4) . .
O5W Er1 O2W 142.0(4) 4_655 .
O1 Er1 O2W 62.1(3) 4_655 4_655
O1 Er1 O2W 80.0(3) . 4_655
O4W Er1 O2W 144.0(4) 4_655 4_655
O4W Er1 O2W 126.1(4) . 4_655
O1W Er1 O2W 75.1(4) 4_655 4_655
O1W Er1 O2W 75.6(4) . 4_655
O5W Er1 O2W 142.0(4) . 4_655
O5W Er1 O2W 132.2(4) 4_655 4_655
O2W Er1 O2W 17.9(4) . 4_655
O1 Er1 O3W 125.2(3) 4_655 .
O1 Er1 O3W 83.3(3) . .
O4W Er1 O3W 36.5(4) 4_655 .
O4W Er1 O3W 78.7(4) . .
O1W Er1 O3W 139.1(3) 4_655 .
O1W Er1 O3W 66.7(3) . .
O5W Er1 O3W 70.0(3) . .
O5W Er1 O3W 45.4(3) 4_655 .
O2W Er1 O3W 129.5(4) . .
O2W Er1 O3W 139.4(4) 4_655 .
O1 Er1 O3W 83.3(3) 4_655 4_655
O1 Er1 O3W 125.2(3) . 4_655
O4W Er1 O3W 78.7(4) 4_655 4_655
O4W Er1 O3W 36.5(4) . 4_655
O1W Er1 O3W 66.7(3) 4_655 4_655
O1W Er1 O3W 139.1(3) . 4_655
O5W Er1 O3W 45.4(3) . 4_655
O5W Er1 O3W 70.0(3) 4_655 4_655
O2W Er1 O3W 139.4(4) . 4_655
O2W Er1 O3W 129.5(4) 4_655 4_655
O3W Er1 O3W 90.1(5) . 4_655
O1 P1 O3 113.6(4) . .
O1 P1 O2 113.3(4) . .
O3 P1 O2 106.5(4) . .
O1 P1 C1 112.6(3) . .
O3 P1 C1 103.8(3) . .
O2 P1 C1 106.4(3) . .
P1 O1 Er1 168.9(4) . .
C16 O2 P1 124.8(7) . .
C16' O2 P1 135.3(14) . .
C18 O3 P1 129.4(6) . .
Er1 O1W H1WA 108.9 . .
Er1 O1W H1WB 109.8 . .
H1WA O1W H1WB 109.4 . .
O2W O2W Er1 81.1(2) 4_655 .
O2W O2W H2WA 75.8 4_655 .
Er1 O2W H2WA 110.1 . .
O2W O2W H2WB 165.0 4_655 .
Er1 O2W H2WB 108.9 . .
H2WA O2W H2WB 109.8 . .
O4W O3W Er1 67.9(6) 4_655 .
O4W O3W H3WA 88.8 4_655 .
Er1 O3W H3WA 108.4 . .
O4W O3W H3WB 160.9 4_655 .
Er1 O3W H3WB 109.9 . .
H3WA O3W H3WB 109.4 . .
O3W O4W O5W 125.0(10) 4_655 4_655
O3W O4W Er1 75.6(6) 4_655 .
O5W O4W Er1 71.6(5) 4_655 .
O3W O4W H4WA 55.7 4_655 .
O5W O4W H4WA 95.5 4_655 .
Er1 O4W H4WA 108.7 . .
O3W O4W H4WB 165.2 4_655 .
O5W O4W H4WB 48.8 4_655 .
Er1 O4W H4WB 110.2 . .
H4WA O4W H4WB 109.6 . .
O4W O5W Er1 68.2(5) 4_655 .
O4W O5W H5WA 51.8 4_655 .
Er1 O5W H5WA 109.2 . .
O4W O5W H5WB 94.7 4_655 .
Er1 O5W H5WB 109.3 . .
H5WA O5W H5WB 109.4 . .
C2 C1 P1 117.1(5) . .
C2 C1 H1A 108.0 . .
P1 C1 H1A 108.0 . .
C2 C1 H1B 108.0 . .
P1 C1 H1B 108.0 . .
H1A C1 H1B 107.3 . .
C15 C2 C3 120.1(6) . .
C15 C2 C1 120.3(6) . .
C3 C2 C1 119.6(6) . .
C4 C3 C2 123.4(7) . .
C4 C3 C8 117.7(6) . .
C2 C3 C8 118.9(6) . .
C5 C4 C3 121.8(8) . .
C5 C4 H4A 119.1 . .
C3 C4 H4A 119.1 . .
C4 C5 C6 120.5(8) . .
C4 C5 H5A 119.8 . .
C6 C5 H5A 119.8 . .
C7 C6 C5 119.8(8) . .
C7 C6 H6A 120.1 . .
C5 C6 H6A 120.1 . .
C6 C7 C8 121.9(8) . .
C6 C7 H7A 119.0 . .
C8 C7 H7A 119.0 . .
C9 C8 C7 121.7(7) . .
C9 C8 C3 120.0(7) . .
C7 C8 C3 118.3(8) . .
C8 C9 C10 121.2(7) . .
C8 C9 H9A 119.4 . .
C10 C9 H9A 119.4 . .
C9 C10 C11 120.4(7) . .
C9 C10 C15 120.1(7) . .
C11 C10 C15 119.5(7) . .
C12 C11 C10 121.3(8) . .
C12 C11 H11A 119.4 . .
C10 C11 H11A 119.4 . .
C11 C12 C13 119.7(8) . .
C11 C12 H12A 120.2 . .
C13 C12 H12A 120.2 . .
C14 C13 C12 121.1(7) . .
C14 C13 H13A 119.5 . .
C12 C13 H13A 119.5 . .
C13 C14 C15 121.7(7) . .
C13 C14 H14A 119.2 . .
C15 C14 H14A 119.2 . .
C2 C15 C14 123.8(6) . .
C2 C15 C10 119.5(6) . .
C14 C15 C10 116.7(7) . .
O2 C16 C17 109.1(10) . .
O2 C16 H16A 109.9 . .
C17 C16 H16A 109.9 . .
O2 C16 H16B 109.9 . .
C17 C16 H16B 109.9 . .
H16A C16 H16B 108.3 . .
C16 C17 H17A 109.5 . .
C16 C17 H17B 109.5 . .
H17A C17 H17B 109.5 . .
C16 C17 H17C 109.5 . .
H17A C17 H17C 109.5 . .
H17B C17 H17C 109.5 . .
C17' C16' O2 111(3) . .
C17' C16' H16C 109.4 . .
O2 C16' H16C 109.4 . .
C17' C16' H16D 109.4 . .
O2 C16' H16D 109.4 . .
H16C C16' H16D 108.0 . .
C16' C17' H17D 109.5 . .
C16' C17' H17E 109.5 . .
H17D C17' H17E 109.5 . .
C16' C17' H17F 109.5 . .
H17D C17' H17F 109.5 . .
H17E C17' H17F 109.5 . .
C19 C18 O3 112.1(9) . .
C19 C18 H18A 109.2 . .
O3 C18 H18A 109.2 . .
C19 C18 H18B 109.2 . .
O3 C18 H18B 109.2 . .
H18A C18 H18B 107.9 . .
C18 C19 H19A 109.5 . .
C18 C19 H19B 109.5 . .
H19A C19 H19B 109.5 . .
C18 C19 H19C 109.5 . .
H19A C19 H19C 109.5 . .
H19B C19 H19C 109.5 . .
H6WA O6W H6WB 109.5 . .

loop_
_geom_bond_atom_site_label_1
_geom_bond_atom_site_label_2
_geom_bond_distance
_geom_bond_site_symmetry_2
Er1 O1 2.267(6) 4_655
Er1 O1 2.267(6) .
Er1 O4W 2.308(10) 4_655
Er1 O4W 2.308(10) .
Er1 O1W 2.345(6) 4_655
Er1 O1W 2.345(6) .
Er1 O5W 2.360(9) .
Er1 O5W 2.360(9) 4_655
Er1 O2W 2.405(9) .
Er1 O2W 2.405(9) 4_655
Er1 O3W 2.412(11) .
Er1 O3W 2.412(11) 4_655
Cl2 Cl2 0.824(7) 4_656
P1 O1 1.474(6) .
P1 O3 1.534(6) .
P1 O2 1.551(6) .
P1 C1 1.771(7) .
O2 C16 1.412(12) .
O2 C16' 1.54(3) .
O3 C18 1.441(10) .
O1W H1WA 0.8500 .
O1W H1WB 0.8516 .
O2W O2W 0.748(17) 4_655
O2W H2WA 0.8531 .
O2W H2WB 0.8479 .
O3W O4W 1.483(15) 4_655
O3W H3WA 0.8489 .
O3W H3WB 0.8534 .
O4W O5W 1.604(15) 4_655
O4W H4WA 0.8508 .
O4W H4WB 0.8537 .
O5W H5WA 0.8453 .
O5W H5WB 0.8501 .
C1 C2 1.514(9) .
C1 H1A 0.9900 .
C1 H1B 0.9900 .
C2 C15 1.405(10) .
C2 C3 1.427(9) .
C3 C4 1.421(11) .
C3 C8 1.444(10) .
C4 C5 1.361(11) .
C4 H4A 0.9500 .
C5 C6 1.425(13) .
C5 H5A 0.9500 .
C6 C7 1.345(13) .
C6 H6A 0.9500 .
C7 C8 1.433(10) .
C7 H7A 0.9500 .
C8 C9 1.384(11) .
C9 C10 1.392(11) .
C9 H9A 0.9500 .
C10 C11 1.429(11) .
C10 C15 1.436(9) .
C11 C12 1.346(12) .
C11 H11A 0.9500 .
C12 C13 1.421(12) .
C12 H12A 0.9500 .
C13 C14 1.351(11) .
C13 H13A 0.9500 .
C14 C15 1.434(9) .
C14 H14A 0.9500 .
C16 C17 1.47(2) .
C16 H16A 0.9900 .
C16 H16B 0.9900 .
C17 H17A 0.9800 .
C17 H17B 0.9800 .
C17 H17C 0.9800 .
C16' C17' 1.50(4) .
C16' H16C 0.9900 .
C16' H16D 0.9900 .
C17' H17D 0.9800 .
C17' H17E 0.9800 .
C17' H17F 0.9800 .
C18 C19 1.440(14) .
C18 H18A 0.9900 .
C18 H18B 0.9900 .
C19 H19A 0.9800 .
C19 H19B 0.9800 .
C19 H19C 0.9800 .
O6W H6WA 0.8500 .
O6W H6WB 0.8499 .

loop_
_geom_hbond_atom_site_label_D
_geom_hbond_atom_site_label_H
_geom_hbond_atom_site_label_A
_geom_hbond_distance_DH
_geom_hbond_distance_HA
_geom_hbond_distance_DA
_geom_hbond_angle_DHA
_geom_hbond_site_symmetry_A
_geom_hbond_publ_flag
O6W^a H6WB^a O6W^a 0.85 2.61 3.34(3) 144.9 4_655 yes
O6W^a H6WA^a Cl2 0.85 2.54 3.103(13) 124.3 4_656 yes
O6W^a H6WA^a Cl2 0.85 1.91 2.379(14) 113.8 . yes
C18 H18A O2W 0.99 2.59 3.315(17) 129.6 . yes
C16'^b H16C^b O4W 0.99 2.03 2.91(4) 147.4 4_655 yes
C16^a H16A^a O3W 0.99 2.61 3.401(18) 137.0 . yes
C1 H1B Cl2 0.99 2.74 3.648(8) 152.6 . yes
C1 H1A Cl1 0.99 2.68 3.592(7) 154.0 . yes
O5W H5WB O5W 0.85 2.39 3.012(18) 130.3 5_656 yes
O5W H5WA Cl1 0.85 2.35 2.959(10) 129.0 . yes
O4W H4WB Cl1 0.85 2.53 3.336(12) 158.5 4_655 yes
O4W H4WA Cl1 0.85 2.41 3.083(10) 136.6 5_656 yes
O3W H3WB Cl1 0.85 2.09 2.914(11) 162.4 1_554 yes
O3W H3WA Cl1 0.85 2.58 3.141(10) 124.8 8 yes
O2W H2WB O3 0.85 2.65 3.378(10) 145.0 . yes
O2W H2WA O6W^a 0.85 2.16 2.740(17) 125.2 4_655 yes
O2W H2WA Cl2 0.85 2.84 3.629(15) 154.3 4_655 yes
O1W H1WB Cl1 0.85 2.56 3.141(6) 126.6 1_554 yes
O1W H1WA Cl2 0.85 2.14 2.951(7) 160.2 4_655 yes
O1W H1WA Cl2 0.85 2.57 3.307(7) 145.8 1_554 yes

loop_
_geom_torsion_atom_site_label_1
_geom_torsion_atom_site_label_2
_geom_torsion_atom_site_label_3
_geom_torsion_atom_site_label_4
_geom_torsion
O3 P1 O1 Er1 -67(3)
O2 P1 O1 Er1 54(3)
C1 P1 O1 Er1 175(3)
O1 P1 O2 C16 -51.9(9)
O3 P1 O2 C16 73.6(9)
C1 P1 O2 C16 -176.1(8)
O1 P1 O2 C16' 24.7(18)
O3 P1 O2 C16' 150.3(17)
C1 P1 O2 C16' -99.4(17)
O1 P1 O3 C18 44.1(10)
O2 P1 O3 C18 -81.3(10)
C1 P1 O3 C18 166.7(9)
O1 P1 C1 C2 176.1(6)
O3 P1 C1 C2 52.8(6)
O2 P1 C1 C2 -59.3(6)
P1 C1 C2 C15 90.2(7)
P1 C1 C2 C3 -90.9(7)
C15 C2 C3 C4 -177.1(7)
C1 C2 C3 C4 4.0(10)
C15 C2 C3 C8 4.5(10)
C1 C2 C3 C8 -174.4(6)
C2 C3 C4 C5 179.3(8)
C8 C3 C4 C5 -2.3(12)
C3 C4 C5 C6 3.4(14)
C4 C5 C6 C7 -1.5(16)
C5 C6 C7 C8 -1.5(17)
C6 C7 C8 C9 -176.5(10)
C6 C7 C8 C3 2.5(14)
C4 C3 C8 C9 178.5(7)
C2 C3 C8 C9 -3.1(11)
C4 C3 C8 C7 -0.6(11)
C2 C3 C8 C7 177.8(7)
C7 C8 C9 C10 177.3(8)
C3 C8 C9 C10 -1.7(12)
C8 C9 C10 C11 -175.7(8)
C8 C9 C10 C15 5.1(12)
C9 C10 C11 C12 -179.9(8)
C15 C10 C11 C12 -0.7(13)
C10 C11 C12 C13 1.4(14)
C11 C12 C13 C14 -0.6(13)
C12 C13 C14 C15 -0.9(13)
C3 C2 C15 C14 176.5(7)
C1 C2 C15 C14 -4.6(11)
C3 C2 C15 C10 -1.3(10)
C1 C2 C15 C10 177.6(6)
C13 C14 C15 C2 -176.3(7)
C13 C14 C15 C10 1.5(12)
C9 C10 C15 C2 -3.5(11)
C11 C10 C15 C2 177.2(7)
C9 C10 C15 C14 178.5(8)
C11 C10 C15 C14 -0.8(11)
P1 O2 C16 C17 142.7(11)
P1 O2 C16' C17' -119(3)
P1 O3 C18 C19 -156.2(8)

loop_
_platon_squeeze_void_nr
_platon_squeeze_void_average_x
_platon_squeeze_void_average_y
_platon_squeeze_void_average_z
_platon_squeeze_void_volume
_platon_squeeze_void_count_electrons
_platon_squeeze_void_content
1 0.000 0.000 -0.028 134 33 '3.3 (H2 O)'
2 0.500 0.500 -0.027 134 33 '3.3 (H2 O)'
